data_7247450
loop_
_publ_author_name
'Dubey, Ritesh'
'Singh, Sandeep'

_publ_section_title
;
 Dichlorosubstitution as a steering tool in hydrogen bonded cocrystals:
 the nature of rigid and flexible coformers in crystal structures
;
_journal_issue 40
_journal_name_full CrystEngComm
_journal_page_first 5697
_journal_page_last 5705
_journal_paper_doi 10.1039/D3CE00672G
_journal_volume 25
_journal_year 2023
_chemical_formula_sum 'C22 H16 Cl4 N2 O2'
_chemical_formula_weight 482.17
_space_group_crystal_system triclinic
_space_group_IT_number 2
_space_group_name_Hall '-P 1'
_space_group_name_H-M_alt 'P -1'
_atom_sites_solution_hydrogens geom
_audit_creation_method SHELXL-2018/3
_audit_update_record
;
2023-06-27 deposited with the CCDC.	2023-08-28 downloaded from the CCDC.
;
_cell_angle_alpha 100.674(7)
_cell_angle_beta 94.021(7)
_cell_angle_gamma 100.270(7)
_cell_formula_units_Z 1
_cell_length_a 7.4028(9)
_cell_length_b 7.9597(10)
_cell_length_c 9.3490(12)
_cell_measurement_reflns_used 2429
_cell_measurement_temperature 150(2)
_cell_measurement_theta_max 27.48
_cell_measurement_theta_min 1.9
_cell_volume 529.64(12)
_computing_structure_refinement 'SHELXL-2018/3 (Sheldrick, 2018)'
_diffrn_ambient_temperature 150(2)
_diffrn_measured_fraction_theta_full 0.998
_diffrn_measured_fraction_theta_max 0.999
_diffrn_measurement_device_type 'Rigaku Mercury375R (2x2 bin mode)'
_diffrn_radiation_type MoK\a
_diffrn_radiation_wavelength 0.71073
_diffrn_reflns_av_R_equivalents 0.0354
_diffrn_reflns_av_unetI/netI 0.0432
_diffrn_reflns_Laue_measured_fraction_full 0.998
_diffrn_reflns_Laue_measured_fraction_max 0.999
_diffrn_reflns_limit_h_max 9
_diffrn_reflns_limit_h_min -9
_diffrn_reflns_limit_k_max 10
_diffrn_reflns_limit_k_min -10
_diffrn_reflns_limit_l_max 12
_diffrn_reflns_limit_l_min -12
_diffrn_reflns_number 5656
_diffrn_reflns_point_group_measured_fraction_full 0.998
_diffrn_reflns_point_group_measured_fraction_max 0.999
_diffrn_reflns_theta_full 25.242
_diffrn_reflns_theta_max 27.485
_diffrn_reflns_theta_min 3.105
_exptl_absorpt_coefficient_mu 0.581
_exptl_crystal_density_diffrn 1.512
_exptl_crystal_description Plate
_exptl_crystal_F_000 246
_exptl_crystal_size_max 0.200
_exptl_crystal_size_mid 0.100
_exptl_crystal_size_min 0.080
_refine_diff_density_max 0.235
_refine_diff_density_min -0.304
_refine_diff_density_rms 0.065
_refine_ls_extinction_method none
_refine_ls_goodness_of_fit_ref 1.054
_refine_ls_hydrogen_treatment mixed
_refine_ls_matrix_type full
_refine_ls_number_parameters 138
_refine_ls_number_reflns 2429
_refine_ls_number_restraints 0
_refine_ls_restrained_S_all 1.054
_refine_ls_R_factor_all 0.0577
_refine_ls_R_factor_gt 0.0426
_refine_ls_shift/su_max 0.000
_refine_ls_shift/su_mean 0.000
_refine_ls_structure_factor_coef Fsqd
_refine_ls_weighting_details 'w=1/[\s^2^(Fo^2^)+(0.0462P)^2^+0.1845P] where P=(Fo^2^+2Fc^2^)/3'
_refine_ls_weighting_scheme calc
_refine_ls_wR_factor_gt 0.0979
_refine_ls_wR_factor_ref 0.1052
_reflns_Friedel_coverage 0.000
_reflns_number_gt 1934
_reflns_number_total 2429
_reflns_threshold_expression 'I > 2\s(I)'
_cod_data_source_file d3ce00672g1.cif
_cod_data_source_block datam_CCDC8
_cod_depositor_comments 'Adding full bibliography for 7247442--7247454.cif.'
_cod_database_code 7247450
_shelx_shelxl_version_number 2018/3
_shelx_space_group_comment
;
The symmetry employed for this shelxl refinement is uniquely defined
by the following loop, which should always be used as a source of
symmetry information in preference to the above space-group names.
They are only intended as comments.
;
_shelx_estimated_absorpt_t_min 0.893
_shelx_estimated_absorpt_t_max 0.955

loop_
_space_group_symop_operation_xyz
'x, y, z'
'-x, -y, -z'

loop_
_atom_site_label
_atom_site_type_symbol
_atom_site_fract_x
_atom_site_fract_y
_atom_site_fract_z
_atom_site_U_iso_or_equiv
_atom_site_adp_type
_atom_site_occupancy
_atom_site_site_symmetry_order
_atom_site_calc_flag
_atom_site_refinement_flags_posn
_atom_site_refinement_flags_adp
_atom_site_refinement_flags_occupancy
_atom_site_disorder_assembly
_atom_site_disorder_group
C1 C 0.5959(3) 0.5232(3) 0.7801(2) 0.0242(4) Uani 1 1 d . . . . .
C2 C 0.4074(3) 0.4549(3) 0.7629(2) 0.0263(4) Uani 1 1 d . . . . .
H2 H 0.331868 0.495603 0.834412 0.032 Uiso 1 1 calc R U . . .
C3 C 0.3299(3) 0.3279(3) 0.6420(2) 0.0251(4) Uani 1 1 d . . . . .
C4 C 0.4391(3) 0.2653(2) 0.5373(2) 0.0247(4) Uani 1 1 d . . . . .
C5 C 0.6257(3) 0.3346(3) 0.5535(2) 0.0264(4) Uani 1 1 d . . . . .
H5 H 0.700601 0.293754 0.481472 0.032 Uiso 1 1 calc R U . . .
C6 C 0.7050(3) 0.4626(3) 0.6734(2) 0.0253(4) Uani 1 1 d . . . . .
H6 H 0.833583 0.509489 0.683221 0.030 Uiso 1 1 calc R U . . .
C7 C 1.1440(3) 0.7476(3) 1.0276(2) 0.0324(5) Uani 1 1 d . . . . .
H7 H 1.094289 0.668350 1.085834 0.039 Uiso 1 1 calc R U . . .
C8 C 1.3259(3) 0.8326(3) 1.0629(2) 0.0284(5) Uani 1 1 d . . . . .
H8 H 1.398030 0.809757 1.142557 0.034 Uiso 1 1 calc R U . . .
C9 C 1.4031(3) 0.9513(2) 0.9820(2) 0.0232(4) Uani 1 1 d . . . . .
C10 C 1.2895(3) 0.9735(3) 0.8652(3) 0.0389(6) Uani 1 1 d . . . . .
H10 H 1.335540 1.051348 0.804600 0.047 Uiso 1 1 calc R U . . .
C11 C 1.1097(3) 0.8825(3) 0.8372(3) 0.0428(6) Uani 1 1 d . . . . .
H11 H 1.035235 0.900679 0.756639 0.051 Uiso 1 1 calc R U . . .
N1 N 1.0341(2) 0.7707(2) 0.9162(2) 0.0322(4) Uani 1 1 d . . . . .
O1 O 0.6657(2) 0.6450(2) 0.90153(16) 0.0335(4) Uani 1 1 d . . . . .
H1 H 0.781(4) 0.682(3) 0.8973(14) 0.050 Uiso 1 1 calc R U . . .
Cl1 Cl 0.09394(7) 0.24649(8) 0.62200(7) 0.04021(18) Uani 1 1 d . . . . .
Cl2 Cl 0.34386(8) 0.10396(7) 0.38614(6) 0.03702(17) Uani 1 1 d . . . . .

loop_
_atom_site_aniso_label
_atom_site_aniso_U_11
_atom_site_aniso_U_22
_atom_site_aniso_U_33
_atom_site_aniso_U_23
_atom_site_aniso_U_13
_atom_site_aniso_U_12
C1 0.0245(10) 0.0232(10) 0.0236(10) 0.0050(8) -0.0006(8) 0.0023(8)
C2 0.0219(10) 0.0319(11) 0.0259(10) 0.0067(9) 0.0060(8) 0.0050(8)
C3 0.0197(9) 0.0269(10) 0.0295(11) 0.0100(9) -0.0003(8) 0.0034(8)
C4 0.0273(10) 0.0209(10) 0.0248(10) 0.0030(8) -0.0043(8) 0.0057(8)
C5 0.0281(10) 0.0263(10) 0.0259(10) 0.0052(9) 0.0037(8) 0.0084(8)
C6 0.0201(10) 0.0252(10) 0.0305(11) 0.0069(9) 0.0024(8) 0.0027(8)
C7 0.0277(11) 0.0329(12) 0.0314(11) 0.0034(9) 0.0040(9) -0.0046(9)
C8 0.0269(11) 0.0284(11) 0.0266(10) 0.0050(9) -0.0016(8) -0.0005(8)
C9 0.0197(10) 0.0206(9) 0.0277(10) 0.0018(8) 0.0008(8) 0.0038(8)
C10 0.0275(12) 0.0458(14) 0.0432(13) 0.0233(12) -0.0068(10) -0.0042(10)
C11 0.0248(12) 0.0514(15) 0.0496(15) 0.0185(12) -0.0130(10) -0.0014(10)
N1 0.0234(9) 0.0330(10) 0.0349(10) 0.0013(8) -0.0008(7) -0.0015(7)
O1 0.0249(8) 0.0379(9) 0.0296(8) -0.0043(7) 0.0016(6) -0.0033(6)
Cl1 0.0186(3) 0.0488(4) 0.0474(4) 0.0041(3) -0.0012(2) -0.0010(2)
Cl2 0.0379(3) 0.0300(3) 0.0363(3) -0.0060(2) -0.0072(2) 0.0060(2)

loop_
_atom_type_symbol
_atom_type_description
_atom_type_scat_dispersion_real
_atom_type_scat_dispersion_imag
_atom_type_scat_source
C C 0.0033 0.0016 'International Tables Vol C Tables 4.2.6.8 and 6.1.1.4'
H H 0.0000 0.0000 'International Tables Vol C Tables 4.2.6.8 and 6.1.1.4'
N N 0.0061 0.0033 'International Tables Vol C Tables 4.2.6.8 and 6.1.1.4'
O O 0.0106 0.0060 'International Tables Vol C Tables 4.2.6.8 and 6.1.1.4'
Cl Cl 0.1484 0.1585 'International Tables Vol C Tables 4.2.6.8 and 6.1.1.4'

loop_
_geom_angle_atom_site_label_1
_geom_angle_atom_site_label_2
_geom_angle_atom_site_label_3
_geom_angle
_geom_angle_site_symmetry_1
_geom_angle_site_symmetry_3
_geom_angle_publ_flag
O1 C1 C2 117.89(18) . . ?
O1 C1 C6 122.88(18) . . ?
C2 C1 C6 119.23(18) . . ?
C3 C2 C1 120.14(18) . . ?
C3 C2 H2 119.9 . . ?
C1 C2 H2 119.9 . . ?
C2 C3 C4 120.58(18) . . ?
C2 C3 Cl1 119.25(15) . . ?
C4 C3 Cl1 120.17(16) . . ?
C5 C4 C3 119.26(18) . . ?
C5 C4 Cl2 119.69(16) . . ?
C3 C4 Cl2 121.04(15) . . ?
C4 C5 C6 120.78(19) . . ?
C4 C5 H5 119.6 . . ?
C6 C5 H5 119.6 . . ?
C5 C6 C1 119.99(18) . . ?
C5 C6 H6 120.0 . . ?
C1 C6 H6 120.0 . . ?
N1 C7 C8 123.7(2) . . ?
N1 C7 H7 118.2 . . ?
C8 C7 H7 118.2 . . ?
C7 C8 C9 120.0(2) . . ?
C7 C8 H8 120.0 . . ?
C9 C8 H8 120.0 . . ?
C8 C9 C10 116.22(18) . . ?
C8 C9 C9 121.9(2) . 2_877 ?
C10 C9 C9 121.9(2) . 2_877 ?
C11 C10 C9 119.9(2) . . ?
C11 C10 H10 120.0 . . ?
C9 C10 H10 120.0 . . ?
N1 C11 C10 124.0(2) . . ?
N1 C11 H11 118.0 . . ?
C10 C11 H11 118.0 . . ?
C11 N1 C7 116.12(18) . . ?
C1 O1 H1 109.5 . . ?

loop_
_geom_bond_atom_site_label_1
_geom_bond_atom_site_label_2
_geom_bond_distance
_geom_bond_site_symmetry_2
_geom_bond_publ_flag
C1 O1 1.352(2) . ?
C1 C2 1.391(3) . ?
C1 C6 1.397(3) . ?
C2 C3 1.381(3) . ?
C2 H2 0.9500 . ?
C3 C4 1.390(3) . ?
C3 Cl1 1.735(2) . ?
C4 C5 1.380(3) . ?
C4 Cl2 1.735(2) . ?
C5 C6 1.382(3) . ?
C5 H5 0.9500 . ?
C6 H6 0.9500 . ?
C7 N1 1.336(3) . ?
C7 C8 1.382(3) . ?
C7 H7 0.9500 . ?
C8 C9 1.387(3) . ?
C8 H8 0.9500 . ?
C9 C10 1.389(3) . ?
C9 C9 1.487(4) 2_877 ?
C10 C11 1.379(3) . ?
C10 H10 0.9500 . ?
C11 N1 1.333(3) . ?
C11 H11 0.9500 . ?
O1 H1 0.86(3) . ?

loop_
_geom_torsion_atom_site_label_1
_geom_torsion_atom_site_label_2
_geom_torsion_atom_site_label_3
_geom_torsion_atom_site_label_4
_geom_torsion
_geom_torsion_site_symmetry_1
_geom_torsion_site_symmetry_2
_geom_torsion_site_symmetry_3
_geom_torsion_site_symmetry_4
_geom_torsion_publ_flag
O1 C1 C2 C3 -178.86(18) . . . . ?
C6 C1 C2 C3 0.4(3) . . . . ?
C1 C2 C3 C4 0.8(3) . . . . ?
C1 C2 C3 Cl1 -179.27(15) . . . . ?
C2 C3 C4 C5 -1.6(3) . . . . ?
Cl1 C3 C4 C5 178.54(15) . . . . ?
C2 C3 C4 Cl2 179.20(16) . . . . ?
Cl1 C3 C4 Cl2 -0.7(2) . . . . ?
C3 C4 C5 C6 1.1(3) . . . . ?
Cl2 C4 C5 C6 -179.68(15) . . . . ?
C4 C5 C6 C1 0.1(3) . . . . ?
O1 C1 C6 C5 178.33(18) . . . . ?
C2 C1 C6 C5 -0.9(3) . . . . ?
N1 C7 C8 C9 0.9(3) . . . . ?
C7 C8 C9 C10 -1.6(3) . . . . ?
C7 C8 C9 C9 178.6(2) . . . 2_877 ?
C8 C9 C10 C11 1.3(3) . . . . ?
C9 C9 C10 C11 -179.0(3) 2_877 . . . ?
C9 C10 C11 N1 -0.2(4) . . . . ?
C10 C11 N1 C7 -0.6(4) . . . . ?
C8 C7 N1 C11 0.2(3) . . . . ?
